data_1514448
loop_
_publ_author_name
'Wei, Yong-Sheng'
'Chen, Kai-Jie'
'Liao, Pei-Qin'
'Zhu, Bao-Yong'
'Lin, Rui-Biao'
'Zhou, Hao-Long'
'Wang, Bao-Ying'
'Xue, Wei'
'Zhang, Jie-Peng'
'Chen, Xiao-Ming'

_publ_section_title
;
 Turning on the flexibility of isoreticular porous coordination frameworks
 for drastically tunable framework breathing and thermal expansion
;
_journal_issue 4
_journal_name_full 'Chemical Science'
_journal_page_first 1539
_journal_paper_doi 10.1039/c3sc22222e
_journal_volume 4
_journal_year 2013
_chemical_formula_sum 'C108 H127 N18 Ni3 O25'
_chemical_formula_weight 2253.41
_chemical_name_systematic
;
?
;
_space_group_IT_number 167
_symmetry_cell_setting trigonal
_symmetry_space_group_name_Hall '-R 3 2"c'
_symmetry_space_group_name_H-M 'R -3 c :H'
_atom_sites_solution_hydrogens geom
_atom_sites_solution_primary direct
_atom_sites_solution_secondary difmap
_audit_creation_method SHELXL-97
_cell_angle_alpha 90.00
_cell_angle_beta 90.00
_cell_angle_gamma 120.00
_cell_formula_units_Z 6
_cell_length_a 29.050(2)
_cell_length_b 29.050(2)
_cell_length_c 24.502(2)
_cell_measurement_temperature 295(2)
_cell_volume 17907(2)
_computing_structure_refinement 'SHELXL-97 (Sheldrick, 1997)'
_computing_structure_solution 'SHELXS-97 (Sheldrick, 1990)'
_diffrn_ambient_temperature 295(2)
_diffrn_measured_fraction_theta_full 0.999
_diffrn_measured_fraction_theta_max 0.999
_diffrn_measurement_device_type CCD
_diffrn_measurement_method '/w scan'
_diffrn_radiation_monochromator graphite
_diffrn_radiation_source 'fine-focus sealed tube'
_diffrn_radiation_type MoK\a
_diffrn_radiation_wavelength 0.71073
_diffrn_reflns_av_R_equivalents 0.0590
_diffrn_reflns_av_sigmaI/netI 0.0293
_diffrn_reflns_limit_h_max 32
_diffrn_reflns_limit_h_min -34
_diffrn_reflns_limit_k_max 34
_diffrn_reflns_limit_k_min -34
_diffrn_reflns_limit_l_max 29
_diffrn_reflns_limit_l_min -29
_diffrn_reflns_number 36848
_diffrn_reflns_theta_full 25.00
_diffrn_reflns_theta_max 25.00
_diffrn_reflns_theta_min 1.85
_exptl_absorpt_coefficient_mu 0.543
_exptl_absorpt_correction_T_max 0.9230
_exptl_absorpt_correction_T_min 0.8328
_exptl_crystal_colour green
_exptl_crystal_density_diffrn 1.254
_exptl_crystal_density_method 'not measured'
_exptl_crystal_description plate
_exptl_crystal_F_000 7110
_exptl_crystal_size_max 0.35
_exptl_crystal_size_mid 0.20
_exptl_crystal_size_min 0.15
_refine_diff_density_max 1.190
_refine_diff_density_min -0.472
_refine_diff_density_rms 0.127
_refine_ls_extinction_method none
_refine_ls_goodness_of_fit_ref 1.036
_refine_ls_hydrogen_treatment constr
_refine_ls_matrix_type full
_refine_ls_number_parameters 203
_refine_ls_number_reflns 3517
_refine_ls_number_restraints 39
_refine_ls_restrained_S_all 1.051
_refine_ls_R_factor_all 0.0976
_refine_ls_R_factor_gt 0.0785
_refine_ls_shift/su_max 0.002
_refine_ls_shift/su_mean 0.000
_refine_ls_structure_factor_coef Fsqd
_refine_ls_weighting_details 'calc w=1/[\s^2^(Fo^2^)+(0.1302P)^2^+158.5655P] where P=(Fo^2^+2Fc^2^)/3'
_refine_ls_weighting_scheme calc
_refine_ls_wR_factor_gt 0.2197
_refine_ls_wR_factor_ref 0.2405
_reflns_number_gt 2706
_reflns_number_total 3517
_reflns_threshold_expression >2sigma(I)
_cod_data_source_file c3sc22222e.txt
_cod_data_source_block DMF_295K
_cod_original_cell_volume 17908(2)
_cod_original_sg_symbol_H-M R-3c
_cod_database_code 1514448

loop_
_symmetry_equiv_pos_as_xyz
'x, y, z'
'-y, x-y, z'
'-x+y, -x, z'
'y, x, -z+1/2'
'x-y, -y, -z+1/2'
'-x, -x+y, -z+1/2'
'x+2/3, y+1/3, z+1/3'
'-y+2/3, x-y+1/3, z+1/3'
'-x+y+2/3, -x+1/3, z+1/3'
'y+2/3, x+1/3, -z+5/6'
'x-y+2/3, -y+1/3, -z+5/6'
'-x+2/3, -x+y+1/3, -z+5/6'
'x+1/3, y+2/3, z+2/3'
'-y+1/3, x-y+2/3, z+2/3'
'-x+y+1/3, -x+2/3, z+2/3'
'y+1/3, x+2/3, -z+7/6'
'x-y+1/3, -y+2/3, -z+7/6'
'-x+1/3, -x+y+2/3, -z+7/6'
'-x, -y, -z'
'y, -x+y, -z'
'x-y, x, -z'
'-y, -x, z-1/2'
'-x+y, y, z-1/2'
'x, x-y, z-1/2'
'-x+2/3, -y+1/3, -z+1/3'
'y+2/3, -x+y+1/3, -z+1/3'
'x-y+2/3, x+1/3, -z+1/3'
'-y+2/3, -x+1/3, z-1/6'
'-x+y+2/3, y+1/3, z-1/6'
'x+2/3, x-y+1/3, z-1/6'
'-x+1/3, -y+2/3, -z+2/3'
'y+1/3, -x+y+2/3, -z+2/3'
'x-y+1/3, x+2/3, -z+2/3'
'-y+1/3, -x+2/3, z+1/6'
'-x+y+1/3, y+2/3, z+1/6'
'x+1/3, x-y+2/3, z+1/6'

loop_
_atom_site_label
_atom_site_type_symbol
_atom_site_fract_x
_atom_site_fract_y
_atom_site_fract_z
_atom_site_U_iso_or_equiv
_atom_site_adp_type
_atom_site_occupancy
_atom_site_symmetry_multiplicity
_atom_site_calc_flag
_atom_site_refinement_flags
_atom_site_disorder_assembly
_atom_site_disorder_group
Ni1 Ni 0.6667 0.40226(2) 0.0833 0.0289(3) Uani 1 2 d S . .
O1 O 0.6667 0.3333 0.0833 0.0355(18) Uani 1 6 d S . .
H1A H 0.6667 0.3333 0.1233 0.043 Uiso 0.50 3 calc SPR . .
O2 O 0.43550(13) 0.71369(13) -0.02084(15) 0.0453(9) Uani 1 1 d . . .
O3 O 0.39687(13) 0.62551(13) -0.02764(16) 0.0465(9) Uani 1 1 d . . .
N1 N 0.6667 0.47405(18) 0.0833 0.0409(14) Uani 1 2 d S . .
N2 N 0.6667 0.71847(19) 0.0833 0.0538(18) Uani 1 2 d S . .
C1 C 0.43422(17) 0.67051(17) -0.01434(18) 0.0326(10) Uani 1 1 d . . .
C2 C 0.48256(19) 0.67253(18) 0.0118(2) 0.0414(12) Uani 1 1 d . . .
C3 C 0.5289(2) 0.7193(2) 0.0211(3) 0.0585(17) Uani 1 1 d . . .
H3A H 0.5302 0.7513 0.0140 0.070 Uiso 1 1 calc R . .
C4 C 0.5741(2) 0.7199(2) 0.0409(3) 0.0619(18) Uani 1 1 d . . .
H4A H 0.6049 0.7523 0.0464 0.074 Uiso 1 1 calc R . .
C5 C 0.5743(2) 0.6740(2) 0.0523(3) 0.0551(15) Uani 1 1 d . . .
C6 C 0.5251(3) 0.6268(3) 0.0493(4) 0.094(3) Uani 1 1 d . . .
H6A H 0.5224 0.5951 0.0611 0.113 Uiso 1 1 calc R . .
C7 C 0.4807(3) 0.6266(2) 0.0292(4) 0.082(3) Uani 1 1 d . . .
H7A H 0.4487 0.5947 0.0272 0.098 Uiso 1 1 calc R . .
C8 C 0.6227(2) 0.6724(2) 0.0690(3) 0.0520(14) Uani 1 1 d . . .
C9 C 0.6219(2) 0.6243(2) 0.0683(3) 0.0560(16) Uani 1 1 d . . .
H9A H 0.5913 0.5935 0.0577 0.067 Uiso 1 1 calc R . .
C10 C 0.6667 0.6219(2) 0.0833 0.0486(19) Uani 1 2 d S . .
C11 C 0.6667 0.5705(2) 0.0833 0.0436(17) Uani 1 2 d S . .
C12 C 0.7135(2) 0.5691(2) 0.0854(3) 0.0637(18) Uani 1 1 d . . .
H12A H 0.7460 0.6006 0.0864 0.076 Uiso 1 1 calc R . .
C13 C 0.7117(2) 0.5208(2) 0.0859(3) 0.0603(17) Uani 1 1 d . . .
H13A H 0.7436 0.5208 0.0881 0.072 Uiso 1 1 calc R . .
O1A O 0.6701(13) 0.5100(14) 0.2395(13) 0.434(17) Uiso 0.75 1 d PDU A 1
N1A N 0.6856(12) 0.4486(11) 0.2829(12) 0.414(17) Uiso 0.75 1 d PDU A 1
C1A C 0.6646(10) 0.4662(12) 0.2433(12) 0.360(16) Uiso 0.75 1 d PDU A 1
H1AA H 0.6439 0.4417 0.2167 0.432 Uiso 0.75 1 calc PR A 1
C2A C 0.6838(17) 0.3987(12) 0.2723(17) 0.39(2) Uiso 0.75 1 d PDU A 1
H2AA H 0.6593 0.3804 0.2432 0.587 Uiso 0.75 1 calc PR A 1
H2AB H 0.6724 0.3771 0.3047 0.587 Uiso 0.75 1 calc PR A 1
H2AC H 0.7186 0.4055 0.2622 0.587 Uiso 0.75 1 calc PR A 1
C3A C 0.7208(18) 0.4862(17) 0.3235(15) 0.48(3) Uiso 0.75 1 d PDU A 1
H3AA H 0.7176 0.5175 0.3228 0.727 Uiso 0.75 1 calc PR A 1
H3AB H 0.7569 0.4957 0.3155 0.727 Uiso 0.75 1 calc PR A 1
H3AC H 0.7113 0.4702 0.3590 0.727 Uiso 0.75 1 calc PR A 1
O1B O 0.5428(15) 0.5193(14) 0.3362(8) 0.361(17) Uiso 0.50 1 d PDU . .
N1B N 0.5536(7) 0.5536(7) 0.2500 0.250(10) Uiso 1 2 d SDU . .
C1B C 0.5371(13) 0.5477(11) 0.3038(6) 0.283(15) Uiso 0.50 1 d PDU . .
H1BA H 0.5202 0.5662 0.3187 0.339 Uiso 0.50 1 d PR . .
C2B C 0.5336(16) 0.5791(18) 0.2135(16) 0.291(17) Uiso 0.50 1 d PDU . .
H2BA H 0.5154 0.5918 0.2363 0.436 Uiso 0.50 1 d PR . .
H2BB H 0.5622 0.6085 0.1948 0.436 Uiso 0.50 1 d PR . .
H2BC H 0.5092 0.5544 0.1873 0.436 Uiso 0.50 1 d PR . .
C3B C 0.5826(14) 0.5304(14) 0.2266(14) 0.227(14) Uiso 0.50 1 d PDU . .
H3BA H 0.5946 0.5141 0.2528 0.340 Uiso 0.50 1 d PR . .
H3BB H 0.5597 0.5043 0.2006 0.340 Uiso 0.50 1 d PR . .
H3BC H 0.6127 0.5584 0.2081 0.340 Uiso 0.50 1 d PR . .
O1C O 0.8397(11) 0.6795(11) 0.2183(11) 0.425(15) Uiso 0.75 1 d PDU B 1
N1C N 0.7587(11) 0.6419(12) 0.2621(13) 0.442(15) Uiso 0.75 1 d PDU B 1
C1C C 0.8071(11) 0.6468(11) 0.2477(11) 0.432(15) Uiso 0.75 1 d PDU B 1
H1CA H 0.8149 0.6221 0.2625 0.518 Uiso 0.75 1 calc PR B 1
C2C C 0.7261(15) 0.5946(15) 0.295(2) 0.49(2) Uiso 0.75 1 d PDU B 1
H2CA H 0.7430 0.5735 0.2967 0.728 Uiso 0.75 1 calc PR B 1
H2CB H 0.6918 0.5742 0.2778 0.728 Uiso 0.75 1 calc PR B 1
H2CC H 0.7220 0.6049 0.3307 0.728 Uiso 0.75 1 calc PR B 1
C3C C 0.7494(15) 0.6843(16) 0.2445(18) 0.43(2) Uiso 0.75 1 d PDU B 1
H3CA H 0.7755 0.7058 0.2177 0.646 Uiso 0.75 1 calc PR B 1
H3CB H 0.7520 0.7059 0.2753 0.646 Uiso 0.75 1 calc PR B 1
H3CC H 0.7145 0.6693 0.2288 0.646 Uiso 0.75 1 calc PR B 1

loop_
_atom_site_aniso_label
_atom_site_aniso_U_11
_atom_site_aniso_U_22
_atom_site_aniso_U_33
_atom_site_aniso_U_23
_atom_site_aniso_U_13
_atom_site_aniso_U_12
Ni1 0.0173(4) 0.0177(4) 0.0515(5) -0.00007(15) -0.0001(3) 0.0086(2)
O1 0.015(2) 0.015(2) 0.076(5) 0.000 0.000 0.0076(10)
O2 0.0378(19) 0.0283(18) 0.074(2) -0.0088(16) -0.0228(16) 0.0195(15)
O3 0.0311(18) 0.0265(17) 0.078(3) -0.0016(16) -0.0215(17) 0.0113(15)
N1 0.022(3) 0.024(2) 0.076(4) -0.0016(12) -0.003(2) 0.0108(13)
N2 0.038(3) 0.028(2) 0.099(5) -0.0159(17) -0.032(3) 0.0192(17)
C1 0.025(2) 0.028(2) 0.046(3) -0.0031(19) -0.0066(18) 0.0137(19)
C2 0.033(3) 0.029(2) 0.063(3) -0.004(2) -0.017(2) 0.016(2)
C3 0.045(3) 0.030(3) 0.108(5) -0.016(3) -0.035(3) 0.024(2)
C4 0.037(3) 0.027(3) 0.119(5) -0.016(3) -0.036(3) 0.015(2)
C5 0.040(3) 0.032(3) 0.096(4) -0.014(3) -0.032(3) 0.020(2)
C6 0.050(4) 0.037(3) 0.189(9) 0.004(4) -0.053(5) 0.018(3)
C7 0.044(3) 0.037(3) 0.162(8) 0.000(4) -0.040(4) 0.017(3)
C8 0.038(3) 0.028(3) 0.091(4) -0.014(3) -0.033(3) 0.018(2)
C9 0.039(3) 0.029(3) 0.101(4) -0.017(3) -0.034(3) 0.017(2)
C10 0.037(4) 0.027(3) 0.085(5) -0.0102(18) -0.020(4) 0.0184(19)
C11 0.031(4) 0.026(2) 0.076(5) -0.0070(16) -0.014(3) 0.0153(18)
C12 0.037(3) 0.028(3) 0.126(6) -0.006(3) -0.017(3) 0.016(2)
C13 0.033(3) 0.030(3) 0.119(5) -0.006(3) -0.012(3) 0.016(2)

loop_
_atom_type_symbol
_atom_type_description
_atom_type_scat_dispersion_real
_atom_type_scat_dispersion_imag
_atom_type_scat_source
C C 0.0033 0.0016 'International Tables Vol C Tables 4.2.6.8 and 6.1.1.4'
H H 0.0000 0.0000 'International Tables Vol C Tables 4.2.6.8 and 6.1.1.4'
N N 0.0061 0.0033 'International Tables Vol C Tables 4.2.6.8 and 6.1.1.4'
O O 0.0106 0.0060 'International Tables Vol C Tables 4.2.6.8 and 6.1.1.4'
Ni Ni 0.3393 1.1124 'International Tables Vol C Tables 4.2.6.8 and 6.1.1.4'

loop_
_geom_angle_atom_site_label_1
_geom_angle_atom_site_label_2
_geom_angle_atom_site_label_3
_geom_angle
_geom_angle_site_symmetry_1
_geom_angle_site_symmetry_3
O1 Ni1 O2 94.55(9) . 35_545
O1 Ni1 O2 94.55(9) . 21_655
O2 Ni1 O2 170.90(19) 35_545 21_655
O1 Ni1 N1 180.000(1) . .
O2 Ni1 N1 85.45(9) 35_545 .
O2 Ni1 N1 85.45(9) 21_655 .
O1 Ni1 O3 93.15(9) . 36
O2 Ni1 O3 91.43(15) 35_545 36
O2 Ni1 O3 88.07(15) 21_655 36
N1 Ni1 O3 86.85(9) . 36
O1 Ni1 O3 93.15(9) . 19_665
O2 Ni1 O3 88.07(15) 35_545 19_665
O2 Ni1 O3 91.43(15) 21_655 19_665
N1 Ni1 O3 86.85(9) . 19_665
O3 Ni1 O3 173.69(18) 36 19_665
Ni1 O1 Ni1 120.000(1) 3_665 2_655
Ni1 O1 Ni1 120.0 3_665 .
Ni1 O1 Ni1 120.0 2_655 .
C1 O2 Ni1 128.3(3) . 20_565
C1 O3 Ni1 134.7(3) . 19_665
C13 N1 C13 116.4(6) 18_654 .
C13 N1 Ni1 121.8(3) 18_654 .
C13 N1 Ni1 121.8(3) . .
C8 N2 C8 117.8(6) . 18_654
O2 C1 O3 126.2(4) . .
O2 C1 C2 117.0(4) . .
O3 C1 C2 116.8(4) . .
C3 C2 C7 116.8(5) . .
C3 C2 C1 122.7(4) . .
C7 C2 C1 120.4(4) . .
C2 C3 C4 121.6(5) . .
C5 C4 C3 121.6(5) . .
C4 C5 C6 116.4(5) . .
C4 C5 C8 123.6(5) . .
C6 C5 C8 120.0(5) . .
C7 C6 C5 121.0(6) . .
C2 C7 C6 121.7(6) . .
N2 C8 C9 122.1(5) . .
N2 C8 C5 118.6(4) . .
C9 C8 C5 119.3(4) . .
C10 C9 C8 120.2(5) . .
C9 C10 C9 117.6(6) 18_654 .
C9 C10 C11 121.2(3) 18_654 .
C9 C10 C11 121.2(3) . .
C12 C11 C12 117.1(6) . 18_654
C12 C11 C10 121.5(3) . .
C12 C11 C10 121.5(3) 18_654 .
C13 C12 C11 119.6(5) . .
N1 C13 C12 123.6(5) . .
C1A N1A C2A 116.5(17) . .
C1A N1A C3A 118.7(14) . .
C2A N1A C3A 122(2) . .
O1A C1A N1A 126.9(16) . .
C1B O1B C2B 66.6(12) . 4
C1B N1B C1B 153(3) . 4
C1B N1B C3B 57.1(14) . 4
C1B N1B C3B 124.8(13) 4 4
C1B N1B C3B 124.8(13) . .
C1B N1B C3B 57.1(14) 4 .
C3B N1B C3B 173(4) 4 .
C1B N1B C2B 65.1(15) . 4
C1B N1B C2B 116.5(15) 4 4
C3B N1B C2B 118.1(17) 4 4
C3B N1B C2B 61.5(17) . 4
C1B N1B C2B 116.5(15) . .
C1B N1B C2B 65.1(15) 4 .
C3B N1B C2B 61.5(17) 4 .
C3B N1B C2B 118.1(17) . .
C2B N1B C2B 174(4) 4 .
O1B C1B C3B 172.8(16) . 4
O1B C1B N1B 123.4(15) . .
C3B C1B N1B 63.3(8) 4 .
O1B C1B C2B 66.5(17) . 4
C3B C1B C2B 118.8(18) 4 4
N1B C1B C2B 59.6(10) . 4
N1B C2B C3B 58.6(9) . 4
N1B C2B O1B 100(2) . 4
C3B C2B O1B 147(4) 4 4
N1B C2B C1B 55.3(8) . 4
C3B C2B C1B 112.5(12) 4 4
O1B C2B C1B 46.8(13) 4 4
C1B C3B N1B 59.6(9) 4 .
C1B C3B C2B 117.4(17) 4 4
N1B C3B C2B 59.9(10) . 4
C1C N1C C3C 116.4(14) . .
C1C N1C C2C 112.7(16) . .
C3C N1C C2C 131(2) . .
O1C C1C N1C 126.9(16) . .

loop_
_geom_bond_atom_site_label_1
_geom_bond_atom_site_label_2
_geom_bond_distance
_geom_bond_site_symmetry_2
Ni1 O1 2.0025(7) .
Ni1 O2 2.073(3) 35_545
Ni1 O2 2.073(3) 21_655
Ni1 N1 2.085(5) .
Ni1 O3 2.105(3) 36
Ni1 O3 2.105(3) 19_665
O1 Ni1 2.0025(7) 3_665
O1 Ni1 2.0025(7) 2_655
O2 C1 1.246(5) .
O2 Ni1 2.073(3) 20_565
O3 C1 1.255(6) .
O3 Ni1 2.105(3) 19_665
N1 C13 1.335(6) 18_654
N1 C13 1.335(6) .
N2 C8 1.355(6) .
N2 C8 1.355(6) 18_654
C1 C2 1.518(6) .
C2 C3 1.372(7) .
C2 C7 1.375(7) .
C3 C4 1.390(7) .
C4 C5 1.363(7) .
C5 C6 1.403(8) .
C5 C8 1.489(7) .
C6 C7 1.378(8) .
C8 C9 1.387(7) .
C9 C10 1.384(6) .
C10 C9 1.384(6) 18_654
C10 C11 1.493(9) .
C11 C12 1.381(6) .
C11 C12 1.381(6) 18_654
C12 C13 1.380(8) .
O1A C1A 1.202(10) .
N1A C1A 1.374(10) .
N1A C2A 1.448(10) .
N1A C3A 1.453(10) .
O1B C1B 1.215(10) .
O1B C2B 1.53(4) 4
N1B C1B 1.385(10) .
N1B C1B 1.385(10) 4
N1B C3B 1.435(10) 4
N1B C3B 1.435(10) .
N1B C2B 1.454(10) 4
N1B C2B 1.454(10) .
C1B C3B 1.35(3) 4
C1B C2B 1.53(4) 4
C2B C3B 1.48(4) 4
C2B O1B 1.53(4) 4
C2B C1B 1.53(4) 4
C3B C1B 1.35(3) 4
C3B C2B 1.48(4) 4
O1C C1C 1.190(10) .
N1C C1C 1.385(10) .
N1C C3C 1.453(10) .
N1C C2C 1.454(10) .
